data_7032537
loop_
_publ_author_name
'Wang, Ziyuan'
'Xia, Zhiguo'
'Molokeev, Maxim S.'
'Atuchin, Victor V.'
'Liu, QuanLin'

_publ_section_title
;
 Blue-shift of Eu(2+) emission in (Ba,Sr)3Lu(PO4)3:Eu(2+) eulytite
 solid-solution phosphors resulting from release of
 neighbouring-cation-induced stress.
;
_journal_issue 44
_journal_name_full 'Dalton transactions (Cambridge, England : 2003)'
_journal_page_first 16800
_journal_page_last 16804
_journal_paper_doi 10.1039/c4dt02319f
_journal_volume 43
_journal_year 2014
_chemical_formula_moiety 'Eu0.13 O48 P12, 16(Lu0.25), 11.89(Sr)'
_chemical_formula_sum 'Eu0.13 Lu4 O48 P12 Sr11.89'
_chemical_formula_weight 2900.60
_space_group_IT_number 220
_symmetry_cell_setting cubic
_symmetry_space_group_name_Hall 'I -4bd 2c 3'
_symmetry_space_group_name_H-M 'I -4 3 d'
_cell_angle_alpha 90
_cell_angle_beta 90
_cell_angle_gamma 90
_cell_formula_units_Z 1
_cell_length_a 10.090197(60)
_cell_length_b 10.090197(60)
_cell_length_c 10.090197(60)
_cell_measurement_temperature 300
_cell_volume 1027.304(11)
_diffrn_ambient_temperature 300
_diffrn_measurement_device_type
;
D8 ADVANCE Bruker
;
_diffrn_radiation_monochromator none
_diffrn_radiation_probe x-ray
_diffrn_radiation_type
;
 Cu K\a~1~~2~
;
_exptl_absorpt_coefficient_mu 43.939
_exptl_crystal_density_diffrn 4.685457
_pd_char_colour
;
colourless
;
_pd_meas_2theta_range_inc 0.02228
_pd_meas_2theta_range_max 120.011642
_pd_meas_2theta_range_min 5.0020266
_pd_meas_scan_method step
_pd_proc_ls_pref_orient_corr
;
no correction
;
_pd_proc_ls_profile_function PearsonVII
_pd_proc_ls_prof_R_factor 3.589
_pd_proc_ls_prof_wR_expected 2.402
_pd_proc_ls_prof_wR_factor 4.671
_pd_proc_number_of_points 5162.01146
_pd_spec_mount_mode reflection
_refine_ls_goodness_of_fit_all 1.945
_refine_ls_R_I_factor 1.69
_refine_ls_shift/su_max 0.01000
_cod_data_source_file c4dt02319f5.cif
_cod_data_source_block a
_cod_depositor_comments 'Adding full bibliography for 7032534--7032537.cif.'
_cod_original_cell_volume 1027.304(18)
_cod_original_sg_symbol_Hall
;
I -4bd 2c 3
;
_cod_original_sg_symbol_H-M I-43d
_cod_original_formula_sum
;
Eu0.13 Lu4 O48 P12 Sr11.89
;
_cod_database_code 7032537

loop_
_symmetry_equiv_pos_as_xyz
'x, y, z'
'-x, -y+1/2, z'
'-x, y+1/2, -z+1/2'
'-x+1/4, -z-1/4, y-1/4'
'-x+1/4, z+1/4, -y-1/4'
'-x+1/2, -y, z+1/2'
'-x+1/2, y, -z'
'-x-1/4, -z+1/4, y+1/4'
'-x-1/4, z-1/4, -y+1/4'
'-y, -z+1/2, x'
'-y, z+1/2, -x+1/2'
'-y+1/4, -x-1/4, z-1/4'
'-y+1/4, x+1/4, -z-1/4'
'-y+1/2, -z, x+1/2'
'-y+1/2, z, -x'
'-y-1/4, -x+1/4, z+1/4'
'-y-1/4, x-1/4, -z+1/4'
'-z, -x+1/2, y'
'-z, x+1/2, -y+1/2'
'-z+1/4, -y-1/4, x-1/4'
'-z+1/4, y+1/4, -x-1/4'
'-z+1/2, -x, y+1/2'
'-z+1/2, x, -y'
'-z-1/4, -y+1/4, x+1/4'
'-z-1/4, y-1/4, -x+1/4'
'z, -x, -y+1/2'
'z, x, y'
'z+1/4, -y-1/4, -x+1/4'
'z+1/4, y+1/4, x+1/4'
'z+1/2, -x+1/2, -y'
'z+1/2, x+1/2, y+1/2'
'z-1/4, -y+1/4, -x-1/4'
'z-1/4, y-1/4, x-1/4'
'y, -z, -x+1/2'
'y, z, x'
'y+1/4, -x-1/4, -z+1/4'
'y+1/4, x+1/4, z+1/4'
'y+1/2, -z+1/2, -x'
'y+1/2, z+1/2, x+1/2'
'y-1/4, -x+1/4, -z-1/4'
'y-1/4, x-1/4, z-1/4'
'x, -y, -z+1/2'
'x+1/4, -z-1/4, -y+1/4'
'x+1/4, z+1/4, y+1/4'
'x+1/2, -y+1/2, -z'
'x+1/2, y+1/2, z+1/2'
'x-1/4, -z+1/4, -y-1/4'
'x-1/4, z-1/4, y-1/4'

loop_
_atom_site_label
_atom_site_type_symbol
_atom_site_fract_x
_atom_site_fract_y
_atom_site_fract_z
_atom_site_occupancy
_atom_site_B_iso_or_equiv
Sr Sr 0.067333(62) 0.067333(62) 0.067333(62) 0.7425 2.00(27)
Lu Lu 0.067333(62) 0.067333(62) 0.067333(62) 0.25 2.00(27)
Eu Eu 0.067333(62) 0.067333(62) 0.067333(62) 0.0075 2.00(27)
P P 0.375 0 0.25 1 2.03(28)
O1 O 0.3029(15) -0.0149(19) 0.1101(15) 0.503(12) 5.00(41)
O2 O 0.2870(17) 0.0760(18) 0.1539(13) 0.497(12) 5.00(41)

loop_
_diffrn_radiation_wavelength
_diffrn_radiation_wavelength_wt
1.5406 1.0000
1.5443 0.5000

loop_
_geom_angle_atom_site_label_1
_geom_angle_atom_site_label_2
_geom_angle_atom_site_label_3
_geom_angle
_geom_angle_site_symmetry_1
_geom_angle_site_symmetry_3
O1 Sr O1 59.96(95) 1_555 7_555
O1 Sr O2 68.91(71) 1_555 7_555
O1 Sr O2 105.7(66) 1_555 33_555
O1 Sr O2 77.04(61) 7_555 1_555
O1 P O2 38.5(20) 1_555 1_555

loop_
_geom_bond_atom_site_label_1
_geom_bond_atom_site_label_2
_geom_bond_distance
_geom_bond_site_symmetry_2
Sr O1 2.554(19) .
Sr O1 2.368(18) 7_555
Sr O2 2.384(18) .
Sr O2 2.674(17) 7_555
Sr O2 2.957(18) 33_555
P O1 1.595(18) .
P O2 1.522(17) .
